data_7235468
loop_
_publ_author_name
'Leonard, Matthew J.'
'Lingham, Anthony R.'
'Niere, Julie O.'
'Jackson, Neale R. C.'
'McKay, Peter G.'
'H\"ugel, Helmut M.'

_publ_section_title
;
 Alternative synthesis of the anti-baldness compound RU58841
;
_journal_issue 27
_journal_name_full 'RSC Adv.'
_journal_page_first 14143
_journal_paper_doi 10.1039/C4RA00332B
_journal_volume 4
_journal_year 2014
_chemical_formula_moiety 'C16 H17 Br F3 N3 O2'
_chemical_formula_sum 'C16 H17 Br F3 N3 O2'
_chemical_formula_weight 420.24
_space_group_IT_number 14
_space_group_name_Hall '-P 2ybc'
_space_group_name_H-M_alt 'P 1 21/c 1'
_symmetry_cell_setting monoclinic
_symmetry_space_group_name_Hall '-P 2ybc'
_symmetry_space_group_name_H-M 'P 1 21/c 1'
_atom_sites_solution_hydrogens geom
_atom_sites_solution_primary direct
_atom_sites_solution_secondary difmap
_audit_creation_method SHELXL-97
_cell_angle_alpha 90.00
_cell_angle_beta 103.1560(10)
_cell_angle_gamma 90.00
_cell_formula_units_Z 8
_cell_length_a 16.8394(10)
_cell_length_b 14.6957(9)
_cell_length_c 15.2413(9)
_cell_measurement_reflns_used 7773
_cell_measurement_temperature 180(2)
_cell_measurement_theta_max 26.44
_cell_measurement_theta_min 2.47
_cell_volume 3672.7(4)
_computing_cell_refinement 'Bruker SAINT'
_computing_data_collection 'Bruker APEX2'
_computing_data_reduction 'Bruker SAINT'
_computing_molecular_graphics 'Bruker SHELXTL'
_computing_publication_material 'Bruker SHELXTL'
_computing_structure_refinement 'SHELXL-97 (Sheldrick, 2008)'
_computing_structure_solution 'SHELXS-97 (Sheldrick, 2008)'
_diffrn_ambient_temperature 180(2)
_diffrn_measured_fraction_theta_full 0.999
_diffrn_measured_fraction_theta_max 0.999
_diffrn_measurement_device_type 'APEX2 CCD'
_diffrn_measurement_method 'phi and omega scans'
_diffrn_radiation_monochromator graphite
_diffrn_radiation_source 'fine-focus sealed tube'
_diffrn_radiation_type MoK\a
_diffrn_radiation_wavelength 0.71073
_diffrn_reflns_av_R_equivalents 0.0000
_diffrn_reflns_av_sigmaI/netI 0.0576
_diffrn_reflns_limit_h_max 20
_diffrn_reflns_limit_h_min -21
_diffrn_reflns_limit_k_max 18
_diffrn_reflns_limit_k_min 0
_diffrn_reflns_limit_l_max 19
_diffrn_reflns_limit_l_min 0
_diffrn_reflns_number 8021
_diffrn_reflns_theta_full 27.00
_diffrn_reflns_theta_max 27.00
_diffrn_reflns_theta_min 1.24
_exptl_absorpt_coefficient_mu 2.281
_exptl_absorpt_correction_T_max 0.7260
_exptl_absorpt_correction_T_min 0.6037
_exptl_absorpt_correction_type refdelf
_exptl_absorpt_process_details 'XABS2 as implemented in WinGX'
_exptl_crystal_colour colorless
_exptl_crystal_density_diffrn 1.520
_exptl_crystal_density_method 'not measured'
_exptl_crystal_description column
_exptl_crystal_F_000 1696
_exptl_crystal_size_max 0.30
_exptl_crystal_size_mid 0.13
_exptl_crystal_size_min 0.07
_refine_diff_density_max 0.582
_refine_diff_density_min -1.116
_refine_diff_density_rms 0.069
_refine_ls_extinction_coef 0.00125(19)
_refine_ls_extinction_expression Fc^*^=kFc[1+0.001xFc^2^\l^3^/sin(2\q)]^-1/4^
_refine_ls_extinction_method SHELXL
_refine_ls_goodness_of_fit_ref 0.955
_refine_ls_hydrogen_treatment constr
_refine_ls_matrix_type full
_refine_ls_number_parameters 464
_refine_ls_number_reflns 8021
_refine_ls_number_restraints 0
_refine_ls_restrained_S_all 0.955
_refine_ls_R_factor_all 0.0635
_refine_ls_R_factor_gt 0.0416
_refine_ls_shift/su_max 0.002
_refine_ls_shift/su_mean 0.000
_refine_ls_structure_factor_coef Fsqd
_refine_ls_weighting_details 'calc w=1/[\s^2^(Fo^2^)+(0.0567P)^2^+0.0000P] where P=(Fo^2^+2Fc^2^)/3'
_refine_ls_weighting_scheme calc
_refine_ls_wR_factor_gt 0.1052
_refine_ls_wR_factor_ref 0.1097
_reflns_number_gt 5434
_reflns_number_total 8021
_reflns_threshold_expression >2sigma(I)
_cod_data_source_file c4ra00332b2.cif
_cod_data_source_block xabs2
_cod_original_sg_symbol_Hall -P2ybc
_cod_original_sg_symbol_H-M P21/c
_cod_database_code 7235468

loop_
_symmetry_equiv_pos_as_xyz
'x, y, z'
'-x, y+1/2, -z+1/2'
'-x, -y, -z'
'x, -y-1/2, z-1/2'

loop_
_atom_site_label
_atom_site_type_symbol
_atom_site_fract_x
_atom_site_fract_y
_atom_site_fract_z
_atom_site_U_iso_or_equiv
_atom_site_adp_type
_atom_site_occupancy
_atom_site_symmetry_multiplicity
_atom_site_calc_flag
_atom_site_refinement_flags
Br1 Br 1.08679(2) -0.00731(2) 0.65094(3) 0.05350(12) Uani 1 1 d .
F1 F 0.53352(11) 0.42039(13) 0.44188(14) 0.0586(5) Uani 1 1 d .
F2 F 0.47015(11) 0.36162(14) 0.53554(12) 0.0560(5) Uani 1 1 d .
F3 F 0.43878(10) 0.32279(15) 0.39701(12) 0.0553(5) Uani 1 1 d .
O1 O 0.85127(11) 0.11111(13) 0.57254(14) 0.0382(5) Uani 1 1 d .
O2 O 1.11103(11) 0.26351(13) 0.63138(14) 0.0392(5) Uani 1 1 d .
N1 N 0.38889(18) 0.1326(2) 0.4874(3) 0.0762(10) Uani 1 1 d .
N2 N 0.78699(13) 0.24591(16) 0.53162(16) 0.0362(6) Uani 1 1 d .
H2N H 0.7959 0.3028 0.5188 0.037(8) Uiso 1 1 calc R
N3 N 0.99843(12) 0.17382(15) 0.60009(15) 0.0293(5) Uani 1 1 d .
H3N H 0.9817 0.1169 0.5958 0.028(7) Uiso 1 1 calc R
C1 C 0.70488(15) 0.2191(2) 0.51895(18) 0.0323(6) Uani 1 1 d .
C2 C 0.64630(16) 0.2879(2) 0.49458(18) 0.0350(6) Uani 1 1 d .
H2 H 0.6630 0.3480 0.4846 0.042 Uiso 1 1 calc R
C3 C 0.56336(16) 0.2683(2) 0.48494(17) 0.0344(6) Uani 1 1 d .
C4 C 0.53949(17) 0.1792(2) 0.4985(2) 0.0397(7) Uani 1 1 d .
C5 C 0.59733(17) 0.1119(2) 0.5191(2) 0.0440(7) Uani 1 1 d .
H5 H 0.5806 0.0511 0.5259 0.053 Uiso 1 1 calc R
C6 C 0.68004(17) 0.1309(2) 0.5301(2) 0.0380(7) Uani 1 1 d .
H6 H 0.7192 0.0836 0.5452 0.046 Uiso 1 1 calc R
C7 C 0.50237(18) 0.3429(2) 0.4643(2) 0.0419(7) Uani 1 1 d .
C8 C 0.4544(2) 0.1541(2) 0.4918(2) 0.0524(9) Uani 1 1 d .
C9 C 0.85420(16) 0.19265(19) 0.56177(19) 0.0320(6) Uani 1 1 d .
C10 C 0.93567(16) 0.24530(18) 0.5866(2) 0.0346(7) Uani 1 1 d .
C11 C 0.94629(18) 0.3090(2) 0.5114(3) 0.0590(10) Uani 1 1 d .
H11A H 0.9068 0.3588 0.5056 0.088 Uiso 1 1 calc R
H11B H 0.9372 0.2752 0.4545 0.088 Uiso 1 1 calc R
H11C H 1.0017 0.3339 0.5255 0.088 Uiso 1 1 calc R
C12 C 0.93872(19) 0.2954(2) 0.6761(2) 0.0542(9) Uani 1 1 d .
H12A H 0.9215 0.2540 0.7187 0.081 Uiso 1 1 calc R
H12B H 0.9020 0.3480 0.6651 0.081 Uiso 1 1 calc R
H12C H 0.9945 0.3162 0.7015 0.081 Uiso 1 1 calc R
C13 C 1.07878(15) 0.18851(18) 0.61826(17) 0.0268(5) Uani 1 1 d .
C14 C 1.13426(16) 0.10615(18) 0.61316(19) 0.0329(6) Uani 1 1 d .
C15 C 1.21749(18) 0.1199(2) 0.6765(2) 0.0550(9) Uani 1 1 d .
H15A H 1.2519 0.0668 0.6734 0.083 Uiso 1 1 calc R
H15B H 1.2108 0.1272 0.7383 0.083 Uiso 1 1 calc R
H15C H 1.2433 0.1744 0.6585 0.083 Uiso 1 1 calc R
C16 C 1.1398(2) 0.0932(2) 0.5161(2) 0.0503(8) Uani 1 1 d .
H16A H 1.1612 0.1488 0.4944 0.075 Uiso 1 1 calc R
H16B H 1.0854 0.0803 0.4788 0.075 Uiso 1 1 calc R
H16C H 1.1763 0.0421 0.5122 0.075 Uiso 1 1 calc R
Br2 Br 0.118753(19) 1.09619(3) -0.09657(2) 0.06644(15) Uani 1 1 d .
F4 F 0.29981(11) 0.59142(13) 0.2244(2) 0.0938(9) Uani 1 1 d .
F5 F 0.40886(14) 0.55704(13) 0.31985(14) 0.0670(6) Uani 1 1 d .
F6 F 0.40844(13) 0.55826(12) 0.18119(13) 0.0603(5) Uani 1 1 d .
O3 O 0.19108(11) 0.84610(13) 0.23385(15) 0.0414(5) Uani 1 1 d .
O4 O 0.21790(11) 0.93416(13) 0.04861(13) 0.0381(5) Uani 1 1 d .
N4 N 0.60124(14) 0.60818(18) 0.27334(19) 0.0457(6) Uani 1 1 d .
N5 N 0.30706(12) 0.92840(14) 0.23931(15) 0.0295(5) Uani 1 1 d .
H5N H 0.3258 0.9845 0.2421 0.037(8) Uiso 1 1 calc R
N6 N 0.19957(11) 1.05757(15) 0.13060(14) 0.0248(5) Uani 1 1 d .
H6N H 0.2053 1.1169 0.1362 0.050(10) Uiso 1 1 calc R
C17 C 0.36466(14) 0.85859(17) 0.24976(17) 0.0254(5) Uani 1 1 d .
C18 C 0.34380(15) 0.76647(17) 0.24293(17) 0.0274(6) Uani 1 1 d .
H18 H 0.2882 0.7488 0.2332 0.033 Uiso 1 1 calc R
C19 C 0.40375(15) 0.70119(17) 0.25028(17) 0.0268(6) Uani 1 1 d .
C20 C 0.48639(14) 0.72617(18) 0.26549(17) 0.0260(5) Uani 1 1 d .
C21 C 0.50679(15) 0.81784(19) 0.27536(18) 0.0310(6) Uani 1 1 d .
H21 H 0.5625 0.8355 0.2878 0.037 Uiso 1 1 calc R
C22 C 0.44736(15) 0.88321(18) 0.26732(19) 0.0313(6) Uani 1 1 d .
H22 H 0.4623 0.9456 0.2737 0.038 Uiso 1 1 calc R
C23 C 0.37875(17) 0.6023(2) 0.2435(2) 0.0397(7) Uani 1 1 d .
C24 C 0.55031(15) 0.65940(19) 0.27035(18) 0.0314(6) Uani 1 1 d .
C25 C 0.22335(15) 0.91826(18) 0.22501(18) 0.0293(6) Uani 1 1 d .
C26 C 0.17429(14) 1.00639(17) 0.20321(17) 0.0261(5) Uani 1 1 d .
C27 C 0.19147(17) 1.06739(18) 0.28721(18) 0.0340(6) Uani 1 1 d .
H27A H 0.2495 1.0831 0.3033 0.051 Uiso 1 1 calc R
H27B H 0.1769 1.0349 0.3374 0.051 Uiso 1 1 calc R
H27C H 0.1590 1.1232 0.2745 0.051 Uiso 1 1 calc R
C28 C 0.08348(15) 0.9844(2) 0.1748(2) 0.0361(7) Uani 1 1 d .
H28A H 0.0523 1.0410 0.1617 0.054 Uiso 1 1 calc R
H28B H 0.0665 0.9519 0.2237 0.054 Uiso 1 1 calc R
H28C H 0.0733 0.9461 0.1207 0.054 Uiso 1 1 calc R
C29 C 0.21421(14) 1.01756(19) 0.05639(17) 0.0286(6) Uani 1 1 d .
C30 C 0.22899(14) 1.0809(2) -0.01784(18) 0.0317(6) Uani 1 1 d .
C31 C 0.28172(18) 1.0338(2) -0.0734(2) 0.0461(8) Uani 1 1 d .
H31A H 0.2875 1.0734 -0.1232 0.069 Uiso 1 1 calc R
H31B H 0.2558 0.9765 -0.0976 0.069 Uiso 1 1 calc R
H31C H 0.3357 1.0210 -0.0350 0.069 Uiso 1 1 calc R
C32 C 0.26177(18) 1.1754(2) 0.01218(19) 0.0402(7) Uani 1 1 d .
H32A H 0.3153 1.1697 0.0538 0.060 Uiso 1 1 calc R
H32B H 0.2240 1.2062 0.0427 0.060 Uiso 1 1 calc R
H32C H 0.2671 1.2109 -0.0406 0.060 Uiso 1 1 calc R

loop_
_atom_site_aniso_label
_atom_site_aniso_U_11
_atom_site_aniso_U_22
_atom_site_aniso_U_33
_atom_site_aniso_U_23
_atom_site_aniso_U_13
_atom_site_aniso_U_12
Br1 0.0478(2) 0.02953(18) 0.0837(3) 0.01658(16) 0.01605(17) 0.00440(14)
F1 0.0449(10) 0.0482(12) 0.0845(14) 0.0140(10) 0.0186(10) 0.0108(9)
F2 0.0501(11) 0.0752(14) 0.0459(11) -0.0064(10) 0.0177(9) 0.0158(10)
F3 0.0370(9) 0.0787(14) 0.0462(10) -0.0019(10) 0.0009(8) 0.0085(9)
O1 0.0330(10) 0.0240(11) 0.0587(13) 0.0021(9) 0.0127(9) -0.0011(8)
O2 0.0333(10) 0.0261(11) 0.0609(14) -0.0065(9) 0.0164(9) -0.0052(8)
N1 0.0387(17) 0.065(2) 0.121(3) -0.003(2) 0.0104(17) -0.0121(15)
N2 0.0293(12) 0.0270(13) 0.0549(15) 0.0124(11) 0.0149(11) 0.0033(10)
N3 0.0253(11) 0.0190(11) 0.0443(13) 0.0006(10) 0.0092(10) 0.0014(9)
C1 0.0274(14) 0.0399(16) 0.0313(14) 0.0004(12) 0.0106(11) 0.0025(12)
C2 0.0325(14) 0.0377(16) 0.0376(16) 0.0037(13) 0.0138(12) 0.0017(12)
C3 0.0285(14) 0.0489(18) 0.0270(14) -0.0033(13) 0.0089(11) 0.0063(13)
C4 0.0304(14) 0.0482(19) 0.0411(16) -0.0086(14) 0.0095(12) -0.0065(14)
C5 0.0357(16) 0.0410(19) 0.0541(19) -0.0040(15) 0.0079(14) -0.0043(14)
C6 0.0310(14) 0.0367(16) 0.0464(18) 0.0005(14) 0.0093(13) -0.0014(12)
C7 0.0358(16) 0.052(2) 0.0403(17) -0.0025(15) 0.0125(13) 0.0032(14)
C8 0.0348(18) 0.054(2) 0.068(2) -0.0085(17) 0.0100(16) -0.0063(15)
C9 0.0281(13) 0.0306(15) 0.0405(16) 0.0022(12) 0.0143(12) 0.0005(12)
C10 0.0256(13) 0.0230(14) 0.0589(19) 0.0083(13) 0.0171(13) 0.0038(11)
C11 0.0337(16) 0.054(2) 0.095(3) 0.041(2) 0.0261(17) 0.0105(15)
C12 0.0409(17) 0.0368(18) 0.092(3) -0.0254(18) 0.0295(17) -0.0115(14)
C13 0.0274(13) 0.0240(14) 0.0298(14) 0.0027(11) 0.0085(10) 0.0041(11)
C14 0.0302(13) 0.0218(14) 0.0463(17) 0.0043(12) 0.0082(12) 0.0009(11)
C15 0.0362(17) 0.050(2) 0.073(2) 0.0207(18) 0.0010(16) 0.0083(15)
C16 0.062(2) 0.0384(18) 0.058(2) -0.0116(16) 0.0286(17) 0.0001(16)
Br2 0.02732(16) 0.1184(4) 0.0502(2) 0.0076(2) 0.00176(13) 0.0069(2)
F4 0.0305(10) 0.0288(11) 0.213(3) -0.0135(14) 0.0082(13) -0.0072(8)
F5 0.0940(16) 0.0353(11) 0.0690(14) 0.0189(10) 0.0133(11) -0.0099(10)
F6 0.0807(14) 0.0346(11) 0.0642(13) -0.0195(9) 0.0138(11) -0.0015(9)
O3 0.0276(10) 0.0228(10) 0.0796(15) 0.0051(10) 0.0241(10) -0.0007(8)
O4 0.0376(11) 0.0302(11) 0.0506(12) -0.0149(9) 0.0184(9) -0.0049(9)
N4 0.0319(13) 0.0353(15) 0.0682(18) -0.0049(13) 0.0081(12) 0.0069(12)
N5 0.0209(10) 0.0169(11) 0.0507(14) 0.0017(10) 0.0080(10) 0.0006(8)
N6 0.0219(10) 0.0223(12) 0.0318(12) -0.0035(9) 0.0091(9) -0.0010(8)
C17 0.0218(12) 0.0206(13) 0.0340(14) 0.0015(11) 0.0069(10) 0.0014(10)
C18 0.0231(12) 0.0242(14) 0.0352(14) 0.0019(11) 0.0070(11) -0.0002(10)
C19 0.0277(13) 0.0209(13) 0.0318(14) 0.0014(11) 0.0066(11) 0.0012(10)
C20 0.0232(12) 0.0251(13) 0.0301(13) 0.0011(11) 0.0071(10) 0.0045(10)
C21 0.0231(13) 0.0290(15) 0.0414(16) 0.0031(12) 0.0086(11) 0.0009(11)
C22 0.0252(13) 0.0216(14) 0.0483(17) -0.0016(12) 0.0106(12) -0.0027(11)
C23 0.0316(15) 0.0265(15) 0.0592(19) -0.0004(14) 0.0065(13) 0.0036(12)
C24 0.0247(13) 0.0280(14) 0.0407(16) -0.0006(12) 0.0055(11) 0.0013(12)
C25 0.0249(13) 0.0247(14) 0.0410(15) -0.0013(12) 0.0134(11) -0.0001(11)
C26 0.0210(12) 0.0236(13) 0.0364(14) -0.0014(11) 0.0119(10) 0.0011(10)
C27 0.0426(16) 0.0277(15) 0.0345(15) -0.0005(12) 0.0148(12) 0.0063(12)
C28 0.0208(13) 0.0343(16) 0.0568(18) -0.0027(14) 0.0161(12) 0.0016(11)
C29 0.0166(11) 0.0357(16) 0.0341(14) -0.0054(12) 0.0071(10) -0.0007(11)
C30 0.0193(12) 0.0408(17) 0.0354(15) -0.0032(12) 0.0069(11) 0.0010(11)
C31 0.0390(16) 0.060(2) 0.0459(18) 0.0038(16) 0.0223(14) 0.0098(15)
C32 0.0447(17) 0.0393(17) 0.0397(16) 0.0037(14) 0.0161(13) -0.0011(14)

loop_
_atom_type_symbol
_atom_type_description
_atom_type_scat_dispersion_real
_atom_type_scat_dispersion_imag
_atom_type_scat_source
C C 0.0033 0.0016 'International Tables Vol C Tables 4.2.6.8 and 6.1.1.4'
H H 0.0000 0.0000 'International Tables Vol C Tables 4.2.6.8 and 6.1.1.4'
N N 0.0061 0.0033 'International Tables Vol C Tables 4.2.6.8 and 6.1.1.4'
O O 0.0106 0.0060 'International Tables Vol C Tables 4.2.6.8 and 6.1.1.4'
F F 0.0171 0.0103 'International Tables Vol C Tables 4.2.6.8 and 6.1.1.4'
Br Br -0.2901 2.4595 'International Tables Vol C Tables 4.2.6.8 and 6.1.1.4'

loop_
_geom_angle_atom_site_label_1
_geom_angle_atom_site_label_2
_geom_angle_atom_site_label_3
_geom_angle
C9 N2 C1 126.7(2)
C9 N2 H2N 116.6
C1 N2 H2N 116.6
C13 N3 C10 125.1(2)
C13 N3 H3N 117.4
C10 N3 H3N 117.4
C6 C1 C2 119.6(2)
C6 C1 N2 124.1(2)
C2 C1 N2 116.4(3)
C3 C2 C1 120.3(3)
C3 C2 H2 119.8
C1 C2 H2 119.8
C4 C3 C2 119.3(3)
C4 C3 C7 120.9(2)
C2 C3 C7 119.7(3)
C5 C4 C3 119.7(3)
C5 C4 C8 117.9(3)
C3 C4 C8 122.4(3)
C4 C5 C6 121.4(3)
C4 C5 H5 119.3
C6 C5 H5 119.3
C1 C6 C5 119.7(3)
C1 C6 H6 120.2
C5 C6 H6 120.2
F1 C7 F3 106.6(3)
F1 C7 F2 106.7(3)
F3 C7 F2 105.3(2)
F1 C7 C3 113.1(2)
F3 C7 C3 113.2(3)
F2 C7 C3 111.4(2)
N1 C8 C4 178.3(4)
O1 C9 N2 123.7(3)
O1 C9 C10 121.5(2)
N2 C9 C10 114.6(2)
N3 C10 C11 109.9(2)
N3 C10 C12 109.9(2)
C11 C10 C12 112.8(3)
N3 C10 C9 104.3(2)
C11 C10 C9 111.9(2)
C12 C10 C9 107.8(2)
C10 C11 H11A 109.5
C10 C11 H11B 109.5
H11A C11 H11B 109.5
C10 C11 H11C 109.5
H11A C11 H11C 109.5
H11B C11 H11C 109.5
C10 C12 H12A 109.5
C10 C12 H12B 109.5
H12A C12 H12B 109.5
C10 C12 H12C 109.5
H12A C12 H12C 109.5
H12B C12 H12C 109.5
O2 C13 N3 124.7(2)
O2 C13 C14 117.6(2)
N3 C13 C14 117.4(2)
C16 C14 C15 112.5(3)
C16 C14 C13 108.7(2)
C15 C14 C13 110.2(2)
C16 C14 Br1 107.2(2)
C15 C14 Br1 107.44(19)
C13 C14 Br1 110.81(17)
C14 C15 H15A 109.5
C14 C15 H15B 109.5
H15A C15 H15B 109.5
C14 C15 H15C 109.5
H15A C15 H15C 109.5
H15B C15 H15C 109.5
C14 C16 H16A 109.5
C14 C16 H16B 109.5
H16A C16 H16B 109.5
C14 C16 H16C 109.5
H16A C16 H16C 109.5
H16B C16 H16C 109.5
C25 N5 C17 126.5(2)
C25 N5 H5N 116.7
C17 N5 H5N 116.7
C29 N6 C26 123.1(2)
C29 N6 H6N 118.5
C26 N6 H6N 118.5
N5 C17 C18 123.2(2)
N5 C17 C22 117.8(2)
C18 C17 C22 119.1(2)
C19 C18 C17 120.1(2)
C19 C18 H18 120.0
C17 C18 H18 120.0
C18 C19 C20 120.7(2)
C18 C19 C23 118.5(2)
C20 C19 C23 120.8(2)
C21 C20 C19 118.8(2)
C21 C20 C24 119.3(2)
C19 C20 C24 121.9(2)
C22 C21 C20 120.8(2)
C22 C21 H21 119.6
C20 C21 H21 119.6
C21 C22 C17 120.5(2)
C21 C22 H22 119.7
C17 C22 H22 119.7
F4 C23 F5 107.4(3)
F4 C23 F6 108.0(3)
F5 C23 F6 104.4(2)
F4 C23 C19 112.8(2)
F5 C23 C19 112.0(2)
F6 C23 C19 111.8(2)
N4 C24 C20 178.7(3)
O3 C25 N5 122.8(2)
O3 C25 C26 122.0(2)
N5 C25 C26 115.0(2)
N6 C26 C28 109.6(2)
N6 C26 C25 111.08(19)
C28 C26 C25 109.8(2)
N6 C26 C27 107.2(2)
C28 C26 C27 110.3(2)
C25 C26 C27 108.8(2)
C26 C27 H27A 109.5
C26 C27 H27B 109.5
H27A C27 H27B 109.5
C26 C27 H27C 109.5
H27A C27 H27C 109.5
H27B C27 H27C 109.5
C26 C28 H28A 109.5
C26 C28 H28B 109.5
H28A C28 H28B 109.5
C26 C28 H28C 109.5
H28A C28 H28C 109.5
H28B C28 H28C 109.5
O4 C29 N6 122.5(2)
O4 C29 C30 120.9(2)
N6 C29 C30 116.6(2)
C32 C30 C31 111.3(2)
C32 C30 C29 116.2(2)
C31 C30 C29 110.3(2)
C32 C30 Br2 107.70(19)
C31 C30 Br2 107.38(19)
C29 C30 Br2 103.26(16)
C30 C31 H31A 109.5
C30 C31 H31B 109.5
H31A C31 H31B 109.5
C30 C31 H31C 109.5
H31A C31 H31C 109.5
H31B C31 H31C 109.5
C30 C32 H32A 109.5
C30 C32 H32B 109.5
H32A C32 H32B 109.5
C30 C32 H32C 109.5
H32A C32 H32C 109.5
H32B C32 H32C 109.5

loop_
_geom_bond_atom_site_label_1
_geom_bond_atom_site_label_2
_geom_bond_distance
Br1 C14 1.990(3)
F1 C7 1.330(4)
F2 C7 1.348(3)
F3 C7 1.336(3)
O1 C9 1.212(3)
O2 C13 1.225(3)
N1 C8 1.135(4)
N2 C9 1.367(3)
N2 C1 1.408(3)
N2 H2N 0.8800
N3 C13 1.336(3)
N3 C10 1.471(3)
N3 H3N 0.8800
C1 C6 1.383(4)
C1 C2 1.402(4)
C2 C3 1.400(4)
C2 H2 0.9500
C3 C4 1.399(4)
C3 C7 1.486(4)
C4 C5 1.373(4)
C4 C8 1.460(4)
C5 C6 1.393(4)
C5 H5 0.9500
C6 H6 0.9500
C9 C10 1.545(4)
C10 C11 1.522(4)
C10 C12 1.541(4)
C11 H11A 0.9800
C11 H11B 0.9800
C11 H11C 0.9800
C12 H12A 0.9800
C12 H12B 0.9800
C12 H12C 0.9800
C13 C14 1.542(4)
C14 C16 1.516(4)
C14 C15 1.523(4)
C15 H15A 0.9800
C15 H15B 0.9800
C15 H15C 0.9800
C16 H16A 0.9800
C16 H16B 0.9800
C16 H16C 0.9800
Br2 C30 1.981(3)
F4 C23 1.304(3)
F5 C23 1.336(4)
F6 C23 1.336(4)
O3 C25 1.213(3)
O4 C29 1.234(3)
N4 C24 1.134(3)
N5 C25 1.385(3)
N5 C17 1.396(3)
N5 H5N 0.8800
N6 C29 1.346(3)
N6 C26 1.478(3)
N6 H6N 0.8800
C17 C18 1.397(3)
C17 C22 1.404(3)
C18 C19 1.379(3)
C18 H18 0.9500
C19 C20 1.406(3)
C19 C23 1.510(4)
C20 C21 1.390(4)
C20 C24 1.446(4)
C21 C22 1.372(4)
C21 H21 0.9500
C22 H22 0.9500
C25 C26 1.531(3)
C26 C28 1.526(3)
C26 C27 1.535(4)
C27 H27A 0.9800
C27 H27B 0.9800
C27 H27C 0.9800
C28 H28A 0.9800
C28 H28B 0.9800
C28 H28C 0.9800
C29 C30 1.529(4)
C30 C32 1.525(4)
C30 C31 1.526(4)
C31 H31A 0.9800
C31 H31B 0.9800
C31 H31C 0.9800
C32 H32A 0.9800
C32 H32B 0.9800
C32 H32C 0.9800

loop_
_geom_torsion_atom_site_label_1
_geom_torsion_atom_site_label_2
_geom_torsion_atom_site_label_3
_geom_torsion_atom_site_label_4
_geom_torsion
C9 N2 C1 C6 -4.4(4)
C9 N2 C1 C2 174.8(3)
C6 C1 C2 C3 2.4(4)
N2 C1 C2 C3 -176.8(2)
C1 C2 C3 C4 -1.0(4)
C1 C2 C3 C7 176.5(3)
C2 C3 C4 C5 -1.5(4)
C7 C3 C4 C5 -178.9(3)
C2 C3 C4 C8 178.5(3)
C7 C3 C4 C8 1.1(4)
C3 C4 C5 C6 2.5(5)
C8 C4 C5 C6 -177.5(3)
C2 C1 C6 C5 -1.5(4)
N2 C1 C6 C5 177.7(3)
C4 C5 C6 C1 -1.0(5)
C4 C3 C7 F1 -171.8(3)
C2 C3 C7 F1 10.8(4)
C4 C3 C7 F3 -50.4(4)
C2 C3 C7 F3 132.2(3)
C4 C3 C7 F2 68.1(4)
C2 C3 C7 F2 -109.3(3)
C1 N2 C9 O1 8.4(5)
C1 N2 C9 C10 -168.4(2)
C13 N3 C10 C11 56.4(4)
C13 N3 C10 C12 -68.3(3)
C13 N3 C10 C9 176.4(2)
O1 C9 C10 N3 13.4(3)
N2 C9 C10 N3 -169.7(2)
O1 C9 C10 C11 132.1(3)
N2 C9 C10 C11 -51.0(3)
O1 C9 C10 C12 -103.4(3)
N2 C9 C10 C12 73.5(3)
C10 N3 C13 O2 4.5(4)
C10 N3 C13 C14 -169.2(2)
O2 C13 C14 C16 -90.0(3)
N3 C13 C14 C16 84.2(3)
O2 C13 C14 C15 33.7(3)
N3 C13 C14 C15 -152.1(2)
O2 C13 C14 Br1 152.5(2)
N3 C13 C14 Br1 -33.3(3)
C25 N5 C17 C18 3.0(4)
C25 N5 C17 C22 -177.5(3)
N5 C17 C18 C19 177.3(2)
C22 C17 C18 C19 -2.2(4)
C17 C18 C19 C20 0.6(4)
C17 C18 C19 C23 179.4(3)
C18 C19 C20 C21 1.7(4)
C23 C19 C20 C21 -177.1(3)
C18 C19 C20 C24 -177.8(2)
C23 C19 C20 C24 3.4(4)
C19 C20 C21 C22 -2.2(4)
C24 C20 C21 C22 177.2(2)
C20 C21 C22 C17 0.6(4)
N5 C17 C22 C21 -177.9(2)
C18 C17 C22 C21 1.7(4)
C18 C19 C23 F4 4.8(4)
C20 C19 C23 F4 -176.5(3)
C18 C19 C23 F5 -116.5(3)
C20 C19 C23 F5 62.2(3)
C18 C19 C23 F6 126.7(3)
C20 C19 C23 F6 -54.5(3)
C17 N5 C25 O3 11.9(4)
C17 N5 C25 C26 -172.0(2)
C29 N6 C26 C28 -79.0(3)
C29 N6 C26 C25 42.5(3)
C29 N6 C26 C27 161.3(2)
O3 C25 C26 N6 -134.0(3)
N5 C25 C26 N6 49.9(3)
O3 C25 C26 C28 -12.6(4)
N5 C25 C26 C28 171.3(2)
O3 C25 C26 C27 108.2(3)
N5 C25 C26 C27 -67.9(3)
C26 N6 C29 O4 -9.6(4)
C26 N6 C29 C30 172.3(2)
O4 C29 C30 C32 -152.5(2)
N6 C29 C30 C32 25.6(3)
O4 C29 C30 C31 -24.7(3)
N6 C29 C30 C31 153.4(2)
O4 C29 C30 Br2 89.8(2)
N6 C29 C30 Br2 -92.1(2)
